data_1547548
loop_
_publ_author_name
'Laur, Eva'
'Louyriac, Elisa'
'Dorcet, Vincent'
'Welle, Alexandre'
'Vantomme, Aur\'elien'
'Miserque, Olivier'
'Brusson, Jean-Michel'
'Maron, Laurent'
'Carpentier, Jean-Fran\,cois'
'Kirillov, Evgueni'

_publ_section_title
;
 Substitution Effects in Highly Syndioselective Styrene Polymerization
 Catalysts Based on Single-Component Allyl ansa-Lanthanidocenes: An
 Experimental and Theoretical Study
;
_journal_issue 17
_journal_name_full Macromolecules
_journal_page_first 6539
_journal_paper_doi 10.1021/acs.macromol.7b00853
_journal_volume 50
_journal_year 2017
_chemical_compound_source 'synthesis as described'
_chemical_formula_moiety 'C42 H63 O Pr Si2'
_chemical_formula_sum 'C42 H63 O Pr Si2'
_chemical_formula_weight 781.01
_chemical_name_systematic
;
 ?
;
_space_group_crystal_system monoclinic
_space_group_IT_number 14
_space_group_name_Hall '-P 2yn'
_space_group_name_H-M_alt 'P 1 21/n 1'
_symmetry_space_group_name_Hall '-P 2yn'
_symmetry_space_group_name_H-M 'P 1 21/n 1'
_atom_sites_solution_hydrogens geom
_cell_angle_alpha 90
_cell_angle_beta 99.596(3)
_cell_angle_gamma 90
_cell_formula_units_Z 4
_cell_length_a 14.7296(11)
_cell_length_b 17.9312(11)
_cell_length_c 15.8834(12)
_cell_measurement_reflns_used 1578
_cell_measurement_temperature 150(2)
_cell_measurement_theta_max 27.43
_cell_measurement_theta_min 2.36
_cell_measurement_wavelength 0.71073
_cell_volume 4136.4(5)
_computing_cell_refinement 'APEX3 (Bruker, 2015); SAINT (Bruker, 2014)'
_computing_data_collection 'SAINT (Bruker, 2014)'
_computing_data_reduction 'SAINT (Bruker, 2014)'
_computing_molecular_graphics 'SXGRAPH (Farrugia, 1999), Mercury (CSD, 2014)'
_computing_publication_material 'CRYSCALC (T. Roisnel, local program, 2016)'
_computing_structure_refinement 'SHELXL-2014/7 (Sheldrick, 2014)'
_computing_structure_solution 'SIR97 (Altomare et al., 1999)'
_diffrn_ambient_temperature 150(2)
_diffrn_detector '(CMOS) PHOTON 100'
_diffrn_measured_fraction_theta_full 0.997
_diffrn_measured_fraction_theta_max 0.996
_diffrn_measurement_device_type 'D8 VENTURE Bruker AXS'
_diffrn_measurement_method 'rotation images'
_diffrn_radiation_monochromator 'multilayer monochromator'
_diffrn_radiation_probe x-ray
_diffrn_radiation_source 'Incoatec microfocus sealed tube'
_diffrn_radiation_type MoK\a
_diffrn_radiation_wavelength 0.71073
_diffrn_reflns_av_R_equivalents 0.0865
_diffrn_reflns_av_unetI/netI 0.0486
_diffrn_reflns_limit_h_max 18
_diffrn_reflns_limit_h_min -19
_diffrn_reflns_limit_k_max 23
_diffrn_reflns_limit_k_min 0
_diffrn_reflns_limit_l_max 20
_diffrn_reflns_limit_l_min 0
_diffrn_reflns_number 9454
_diffrn_reflns_theta_full 25.242
_diffrn_reflns_theta_max 27.484
_diffrn_reflns_theta_min 2.968
_exptl_absorpt_coefficient_mu 1.264
_exptl_absorpt_correction_T_max 0.881
_exptl_absorpt_correction_T_min 0.596
_exptl_absorpt_correction_type multi-scan
_exptl_absorpt_process_details
;
  [Sheldrick, G.M. (2014). SADABS Bruker AXS Inc., Madison, Wisconsin, USA]
;
_exptl_crystal_colour orange
_exptl_crystal_density_diffrn 1.254
_exptl_crystal_description prism
_exptl_crystal_F_000 1640
_exptl_crystal_size_max 0.410
_exptl_crystal_size_mid 0.350
_exptl_crystal_size_min 0.100
_refine_diff_density_max 1.354
_refine_diff_density_min -0.789
_refine_diff_density_rms 0.122
_refine_ls_extinction_method none
_refine_ls_goodness_of_fit_ref 1.103
_refine_ls_hydrogen_treatment constr
_refine_ls_matrix_type full
_refine_ls_number_parameters 429
_refine_ls_number_reflns 9454
_refine_ls_number_restraints 0
_refine_ls_restrained_S_all 1.103
_refine_ls_R_factor_all 0.0766
_refine_ls_R_factor_gt 0.0515
_refine_ls_shift/su_max 0.002
_refine_ls_shift/su_mean 0.000
_refine_ls_structure_factor_coef Fsqd
_refine_ls_weighting_details 'w=1/[\s^2^(Fo^2^)+(0.0038P)^2^+20.5513P] where P=(Fo^2^+2Fc^2^)/3'
_refine_ls_weighting_scheme calc
_refine_ls_wR_factor_gt 0.0946
_refine_ls_wR_factor_ref 0.1022
_reflns_number_gt 7285
_reflns_number_total 9454
_reflns_threshold_expression >2sigma(I)
_cod_data_source_file ma7b00853_si_002.cif
_cod_data_source_block 2-Pr
_cod_database_code 1547548

loop_
_space_group_symop_operation_xyz
'x, y, z'
'-x+1/2, y+1/2, -z+1/2'
'-x, -y, -z'
'x-1/2, -y-1/2, z-1/2'

loop_
_atom_site_label
_atom_site_type_symbol
_atom_site_fract_x
_atom_site_fract_y
_atom_site_fract_z
_atom_site_U_iso_or_equiv
_atom_site_adp_type
_atom_site_occupancy
_atom_site_site_symmetry_order
_atom_site_calc_flag
_atom_site_refinement_flags_posn
_atom_site_refinement_flags_adp
Pr1 Pr 0.81254(2) 0.30938(2) 0.40189(2) 0.01900(7) Uani 1 1 d . .
Si1 Si 0.55391(9) 0.43239(7) 0.34048(8) 0.0261(3) Uani 1 1 d . .
Si2 Si 0.78493(9) 0.36591(8) 0.64889(8) 0.0277(3) Uani 1 1 d . .
C1 C 0.9638(3) 0.2656(3) 0.5108(3) 0.0252(10) Uani 1 1 d . .
H1 H 0.9496 0.2357 0.5562 0.030 Uiso 1 1 calc R U
C2 C 0.9749(3) 0.3434(3) 0.5128(3) 0.0333(12) Uani 1 1 d . .
H2 H 0.9704 0.3750 0.5600 0.040 Uiso 1 1 calc R U
C3 C 0.9937(3) 0.3663(3) 0.4329(4) 0.0368(12) Uani 1 1 d . .
H3 H 1.0041 0.4161 0.4165 0.044 Uiso 1 1 calc R U
C4 C 0.9943(3) 0.3021(3) 0.3812(3) 0.0263(10) Uani 1 1 d . .
H4 H 1.0043 0.3016 0.3236 0.032 Uiso 1 1 calc R U
C5 C 0.9774(3) 0.2390(3) 0.4296(3) 0.0219(9) Uani 1 1 d . .
C6 C 0.9527(3) 0.1616(2) 0.3933(3) 0.0216(9) Uani 1 1 d . .
C7 C 1.0102(3) 0.1420(3) 0.3246(3) 0.0319(11) Uani 1 1 d . .
H7A H 1.0091 0.1839 0.2848 0.048 Uiso 1 1 calc R U
H7B H 0.9846 0.0976 0.2935 0.048 Uiso 1 1 calc R U
H7C H 1.0739 0.1321 0.3516 0.048 Uiso 1 1 calc R U
C8 C 0.9764(3) 0.1014(3) 0.4631(3) 0.0319(11) Uani 1 1 d . .
H8A H 1.0434 0.0966 0.4780 0.048 Uiso 1 1 calc R U
H8B H 0.9500 0.0535 0.4416 0.048 Uiso 1 1 calc R U
H8C H 0.9508 0.1158 0.5138 0.048 Uiso 1 1 calc R U
C9 C 0.8479(3) 0.1668(2) 0.3590(3) 0.0198(9) Uani 1 1 d . .
C10 C 0.8058(3) 0.1973(2) 0.2772(3) 0.0185(8) Uani 1 1 d . .
C11 C 0.8375(3) 0.2139(2) 0.1995(3) 0.0217(9) Uani 1 1 d . .
H11 H 0.9012 0.2084 0.1973 0.026 Uiso 1 1 calc R U
C12 C 0.7796(3) 0.2378(2) 0.1271(3) 0.0238(9) Uani 1 1 d . .
C13 C 0.6850(3) 0.2490(3) 0.1316(3) 0.0266(10) Uani 1 1 d . .
H13 H 0.6447 0.2661 0.0825 0.032 Uiso 1 1 calc R U
C14 C 0.6508(3) 0.2356(2) 0.2046(3) 0.0226(9) Uani 1 1 d . .
H14 H 0.5876 0.2447 0.2063 0.027 Uiso 1 1 calc R U
C15 C 0.7091(3) 0.2083(2) 0.2778(3) 0.0186(8) Uani 1 1 d . .
C16 C 0.6891(3) 0.1822(2) 0.3575(2) 0.0184(8) Uani 1 1 d . .
C17 C 0.6055(3) 0.1742(2) 0.3881(3) 0.0223(9) Uani 1 1 d . .
H17 H 0.5496 0.1911 0.3548 0.027 Uiso 1 1 calc R U
C18 C 0.6050(3) 0.1421(3) 0.4665(3) 0.0254(10) Uani 1 1 d . .
H18 H 0.5481 0.1367 0.4867 0.031 Uiso 1 1 calc R U
C19 C 0.6868(3) 0.1168(2) 0.5179(3) 0.0238(9) Uani 1 1 d . .
C20 C 0.7692(3) 0.1246(2) 0.4889(3) 0.0224(9) Uani 1 1 d . .
H20 H 0.8241 0.1087 0.5245 0.027 Uiso 1 1 calc R U
C21 C 0.7752(3) 0.1559(2) 0.4072(3) 0.0209(9) Uani 1 1 d . .
C22 C 0.8104(3) 0.2486(3) 0.0401(3) 0.0317(11) Uani 1 1 d . .
C23 C 0.7861(5) 0.3273(3) 0.0060(4) 0.0557(17) Uani 1 1 d . .
H23A H 0.7198 0.3357 0.0021 0.084 Uiso 1 1 calc R U
H23B H 0.8031 0.3326 -0.0508 0.084 Uiso 1 1 calc R U
H23C H 0.8200 0.3641 0.0447 0.084 Uiso 1 1 calc R U
C24 C 0.9141(4) 0.2381(3) 0.0451(3) 0.0414(13) Uani 1 1 d . .
H24A H 0.9470 0.2730 0.0869 0.062 Uiso 1 1 calc R U
H24B H 0.9309 0.2477 -0.0110 0.062 Uiso 1 1 calc R U
H24C H 0.9310 0.1869 0.0627 0.062 Uiso 1 1 calc R U
C25 C 0.7607(4) 0.1913(4) -0.0225(3) 0.0428(13) Uani 1 1 d . .
H25A H 0.7791 0.1409 -0.0027 0.064 Uiso 1 1 calc R U
H25B H 0.7772 0.1993 -0.0791 0.064 Uiso 1 1 calc R U
H25C H 0.6940 0.1969 -0.0259 0.064 Uiso 1 1 calc R U
C26 C 0.6810(3) 0.0797(3) 0.6033(3) 0.0297(10) Uani 1 1 d . .
C27 C 0.6124(4) 0.0152(3) 0.5901(4) 0.0480(15) Uani 1 1 d . .
H27A H 0.5517 0.0339 0.5640 0.072 Uiso 1 1 calc R U
H27B H 0.6082 -0.0077 0.6453 0.072 Uiso 1 1 calc R U
H27C H 0.6333 -0.0221 0.5524 0.072 Uiso 1 1 calc R U
C28 C 0.7733(4) 0.0468(4) 0.6457(4) 0.0566(18) Uani 1 1 d . .
H28A H 0.7937 0.0095 0.6078 0.085 Uiso 1 1 calc R U
H28B H 0.7660 0.0231 0.6998 0.085 Uiso 1 1 calc R U
H28C H 0.8193 0.0867 0.6567 0.085 Uiso 1 1 calc R U
C29 C 0.6505(5) 0.1365(4) 0.6636(4) 0.0575(17) Uani 1 1 d . .
H29A H 0.6948 0.1777 0.6721 0.086 Uiso 1 1 calc R U
H29B H 0.6476 0.1127 0.7187 0.086 Uiso 1 1 calc R U
H29C H 0.5896 0.1557 0.6392 0.086 Uiso 1 1 calc R U
C31 C 0.6342(3) 0.3671(2) 0.4043(3) 0.0246(9) Uani 1 1 d . .
H31 H 0.6401 0.3187 0.3815 0.030 Uiso 1 1 calc R U
C32 C 0.6863(3) 0.3831(3) 0.4826(3) 0.0230(9) Uani 1 1 d . .
H32 H 0.6878 0.4340 0.4994 0.028 Uiso 1 1 calc R U
C33 C 0.7376(3) 0.3336(3) 0.5408(3) 0.0236(9) Uani 1 1 d . .
H33 H 0.7476 0.2838 0.5243 0.028 Uiso 1 1 calc R U
C34 C 0.5687(4) 0.5284(3) 0.3863(3) 0.0365(12) Uani 1 1 d . .
H34A H 0.5664 0.5264 0.4476 0.055 Uiso 1 1 calc R U
H34B H 0.5191 0.5606 0.3579 0.055 Uiso 1 1 calc R U
H34C H 0.6282 0.5486 0.3776 0.055 Uiso 1 1 calc R U
C35 C 0.5654(4) 0.4340(3) 0.2250(3) 0.0434(14) Uani 1 1 d . .
H35A H 0.6227 0.4593 0.2183 0.065 Uiso 1 1 calc R U
H35B H 0.5130 0.4608 0.1924 0.065 Uiso 1 1 calc R U
H35C H 0.5664 0.3827 0.2037 0.065 Uiso 1 1 calc R U
C36 C 0.4344(4) 0.4017(4) 0.3482(4) 0.0462(14) Uani 1 1 d . .
H36A H 0.4242 0.3513 0.3249 0.069 Uiso 1 1 calc R U
H36B H 0.3900 0.4360 0.3156 0.069 Uiso 1 1 calc R U
H36C H 0.4262 0.4018 0.4082 0.069 Uiso 1 1 calc R U
C37 C 0.8787(4) 0.3051(4) 0.7058(3) 0.0457(14) Uani 1 1 d . .
H37A H 0.8637 0.2527 0.6925 0.069 Uiso 1 1 calc R U
H37B H 0.8845 0.3130 0.7675 0.069 Uiso 1 1 calc R U
H37C H 0.9370 0.3177 0.6871 0.069 Uiso 1 1 calc R U
C38 C 0.8275(4) 0.4640(3) 0.6439(3) 0.0398(13) Uani 1 1 d . .
H38A H 0.8634 0.4684 0.5975 0.060 Uiso 1 1 calc R U
H38B H 0.8664 0.4768 0.6982 0.060 Uiso 1 1 calc R U
H38C H 0.7749 0.4982 0.6335 0.060 Uiso 1 1 calc R U
C39 C 0.6932(4) 0.3657(4) 0.7177(3) 0.0433(14) Uani 1 1 d . .
H39A H 0.6429 0.3988 0.6929 0.065 Uiso 1 1 calc R U
H39B H 0.7193 0.3832 0.7751 0.065 Uiso 1 1 calc R U
H39C H 0.6695 0.3149 0.7212 0.065 Uiso 1 1 calc R U
O40 O 0.8120(2) 0.41928(19) 0.3056(2) 0.0340(8) Uani 1 1 d . .
C41 C 0.8278(4) 0.4949(3) 0.3383(4) 0.0452(14) Uani 1 1 d . .
H41A H 0.8580 0.4942 0.3988 0.054 Uiso 1 1 calc R U
H41B H 0.7691 0.5226 0.3336 0.054 Uiso 1 1 calc R U
C42 C 0.8890(5) 0.5294(3) 0.2836(4) 0.0565(17) Uani 1 1 d . .
H42A H 0.9543 0.5159 0.3032 0.068 Uiso 1 1 calc R U
H42B H 0.8828 0.5844 0.2822 0.068 Uiso 1 1 calc R U
C43 C 0.8524(5) 0.4952(4) 0.1974(4) 0.0622(19) Uani 1 1 d . .
H43A H 0.7962 0.5213 0.1694 0.075 Uiso 1 1 calc R U
H43B H 0.8992 0.4969 0.1594 0.075 Uiso 1 1 calc R U
C44 C 0.8317(4) 0.4172(3) 0.2189(4) 0.0442(14) Uani 1 1 d . .
H44A H 0.7778 0.3981 0.1790 0.053 Uiso 1 1 calc R U
H44B H 0.8851 0.3845 0.2156 0.053 Uiso 1 1 calc R U

loop_
_atom_site_aniso_label
_atom_site_aniso_U_11
_atom_site_aniso_U_22
_atom_site_aniso_U_33
_atom_site_aniso_U_23
_atom_site_aniso_U_13
_atom_site_aniso_U_12
Pr1 0.01499(10) 0.01954(11) 0.02136(11) -0.00120(10) -0.00022(8) -0.00003(10)
Si1 0.0249(6) 0.0265(7) 0.0244(6) 0.0017(5) -0.0031(5) 0.0084(5)
Si2 0.0214(6) 0.0406(8) 0.0207(6) -0.0029(5) 0.0022(5) 0.0064(5)
C1 0.015(2) 0.035(3) 0.024(2) -0.0036(19) -0.0031(17) 0.0059(18)
C2 0.018(2) 0.037(3) 0.040(3) -0.015(2) -0.010(2) 0.000(2)
C3 0.016(2) 0.030(3) 0.062(4) -0.004(2) 0.000(2) -0.005(2)
C4 0.0093(18) 0.038(3) 0.031(2) 0.002(2) 0.0009(16) 0.0007(19)
C5 0.0111(19) 0.030(2) 0.024(2) -0.0040(18) 0.0002(16) 0.0050(17)
C6 0.019(2) 0.025(2) 0.018(2) -0.0039(17) -0.0034(16) 0.0053(17)
C7 0.024(2) 0.037(3) 0.035(3) -0.003(2) 0.008(2) 0.010(2)
C8 0.024(2) 0.035(3) 0.035(3) 0.005(2) -0.001(2) 0.007(2)
C9 0.018(2) 0.019(2) 0.020(2) -0.0036(16) -0.0042(16) 0.0034(16)
C10 0.0151(18) 0.018(2) 0.021(2) -0.0017(17) -0.0027(15) 0.0036(16)
C11 0.017(2) 0.023(2) 0.025(2) -0.0030(17) 0.0014(17) 0.0001(16)
C12 0.027(2) 0.023(2) 0.020(2) 0.0011(17) 0.0000(18) -0.0050(18)
C13 0.025(2) 0.030(2) 0.023(2) 0.0049(19) -0.0030(18) -0.0011(19)
C14 0.0137(19) 0.024(2) 0.028(2) 0.0036(18) -0.0023(17) -0.0020(17)
C15 0.0155(19) 0.019(2) 0.020(2) -0.0009(15) -0.0016(16) -0.0026(15)
C16 0.0190(19) 0.018(2) 0.0167(19) -0.0029(16) -0.0006(15) -0.0008(16)
C17 0.019(2) 0.021(2) 0.025(2) 0.0004(17) -0.0027(17) 0.0001(16)
C18 0.023(2) 0.025(2) 0.029(2) 0.0040(19) 0.0060(19) -0.0011(18)
C19 0.027(2) 0.025(2) 0.019(2) -0.0005(17) 0.0016(18) -0.0044(18)
C20 0.024(2) 0.020(2) 0.021(2) 0.0041(17) -0.0021(17) 0.0000(17)
C21 0.021(2) 0.018(2) 0.021(2) 0.0010(17) -0.0048(17) 0.0073(17)
C22 0.035(3) 0.041(3) 0.019(2) 0.005(2) 0.0033(19) -0.004(2)
C23 0.081(5) 0.055(4) 0.035(3) 0.020(3) 0.019(3) 0.010(3)
C24 0.038(3) 0.064(4) 0.026(3) 0.004(2) 0.014(2) -0.015(3)
C25 0.035(3) 0.066(4) 0.025(2) -0.006(3) -0.001(2) -0.001(3)
C26 0.032(2) 0.033(2) 0.024(2) 0.005(2) 0.0026(19) -0.009(2)
C27 0.063(4) 0.045(3) 0.035(3) 0.011(3) 0.004(3) -0.019(3)
C28 0.040(3) 0.083(5) 0.044(3) 0.036(3) 0.001(3) -0.004(3)
C29 0.086(5) 0.057(4) 0.032(3) 0.001(3) 0.018(3) 0.003(4)
C31 0.018(2) 0.021(2) 0.033(3) -0.0009(18) -0.0011(18) 0.0077(17)
C32 0.021(2) 0.025(2) 0.022(2) -0.0017(18) 0.0028(17) 0.0067(18)
C33 0.020(2) 0.030(2) 0.021(2) 0.0002(18) 0.0031(17) 0.0081(18)
C34 0.042(3) 0.028(3) 0.037(3) 0.001(2) -0.001(2) 0.011(2)
C35 0.056(4) 0.043(3) 0.029(3) 0.006(2) 0.000(2) 0.022(3)
C36 0.029(3) 0.059(4) 0.047(3) 0.007(3) -0.002(2) 0.005(3)
C37 0.038(3) 0.069(4) 0.026(3) -0.005(3) -0.007(2) 0.018(3)
C38 0.038(3) 0.045(3) 0.036(3) -0.014(2) 0.005(2) -0.007(2)
C39 0.034(3) 0.062(4) 0.036(3) -0.002(3) 0.012(2) 0.007(3)
O40 0.039(2) 0.0265(18) 0.038(2) 0.0049(15) 0.0090(16) -0.0048(15)
C41 0.047(3) 0.028(3) 0.060(4) -0.006(3) 0.008(3) 0.006(2)
C42 0.068(4) 0.027(3) 0.069(4) 0.016(3) -0.001(3) -0.013(3)
C43 0.090(5) 0.044(4) 0.054(4) 0.015(3) 0.015(4) -0.017(4)
C44 0.062(4) 0.033(3) 0.040(3) 0.009(2) 0.014(3) -0.003(3)

loop_
_atom_type_symbol
_atom_type_description
_atom_type_scat_dispersion_real
_atom_type_scat_dispersion_imag
_atom_type_scat_source
C C 0.0033 0.0016 'International Tables Vol C Tables 4.2.6.8 and 6.1.1.4'
H H 0.0000 0.0000 'International Tables Vol C Tables 4.2.6.8 and 6.1.1.4'
Si Si 0.0817 0.0704 'International Tables Vol C Tables 4.2.6.8 and 6.1.1.4'
Pr Pr -0.2180 2.8214 'International Tables Vol C Tables 4.2.6.8 and 6.1.1.4'
O O 0.0106 0.0060 'International Tables Vol C Tables 4.2.6.8 and 6.1.1.4'

loop_
_geom_angle_atom_site_label_1
_geom_angle_atom_site_label_2
_geom_angle_atom_site_label_3
_geom_angle
O40 Pr1 C33 114.84(13)
O40 Pr1 C1 122.74(13)
C33 Pr1 C1 85.89(13)
O40 Pr1 C5 112.27(13)
C33 Pr1 C5 115.22(13)
C1 Pr1 C5 30.47(13)
O40 Pr1 C9 124.78(12)
C33 Pr1 C9 118.98(14)
C1 Pr1 C9 73.44(13)
C5 Pr1 C9 53.00(13)
O40 Pr1 C4 82.39(13)
C33 Pr1 C4 130.72(13)
C1 Pr1 C4 49.32(14)
C5 Pr1 C4 30.00(14)
C9 Pr1 C4 72.25(14)
O40 Pr1 C32 88.44(12)
C33 Pr1 C32 29.99(12)
C1 Pr1 C32 112.90(13)
C5 Pr1 C32 143.34(13)
C9 Pr1 C32 137.55(13)
C4 Pr1 C32 145.10(14)
O40 Pr1 C2 97.43(14)
C33 Pr1 C2 82.59(14)
C1 Pr1 C2 29.58(14)
C5 Pr1 C2 49.33(14)
C9 Pr1 C2 100.61(13)
C4 Pr1 C2 48.57(15)
C32 Pr1 C2 100.04(14)
O40 Pr1 C21 144.25(12)
C33 Pr1 C21 91.41(14)
C1 Pr1 C21 80.83(13)
C5 Pr1 C21 73.35(13)
C9 Pr1 C21 29.92(13)
C4 Pr1 C21 99.01(13)
C32 Pr1 C21 107.72(13)
C2 Pr1 C21 110.27(14)
O40 Pr1 C10 97.84(12)
C33 Pr1 C10 136.85(13)
C1 Pr1 C10 99.90(12)
C5 Pr1 C10 72.95(12)
C9 Pr1 C10 30.35(11)
C4 Pr1 C10 78.65(13)
C32 Pr1 C10 136.13(12)
C2 Pr1 C10 121.80(13)
C21 Pr1 C10 48.49(12)
O40 Pr1 C3 74.17(14)
C33 Pr1 C3 107.87(15)
C1 Pr1 C3 48.58(16)
C5 Pr1 C3 49.01(14)
C9 Pr1 C3 99.74(14)
C4 Pr1 C3 29.37(14)
C32 Pr1 C3 115.80(14)
C2 Pr1 C3 29.00(16)
C21 Pr1 C3 122.23(14)
C10 Pr1 C3 107.64(14)
O40 Pr1 C31 79.12(12)
C33 Pr1 C31 54.19(13)
C1 Pr1 C31 140.04(13)
C5 Pr1 C31 167.98(13)
C9 Pr1 C31 124.37(13)
C4 Pr1 C31 160.36(14)
C32 Pr1 C31 28.48(12)
C2 Pr1 C31 127.66(14)
C21 Pr1 C31 99.85(13)
C10 Pr1 C31 110.32(12)
C3 Pr1 C31 135.87(14)
C31 Si1 C34 110.4(2)
C31 Si1 C36 107.6(2)
C34 Si1 C36 107.2(3)
C31 Si1 C35 113.2(2)
C34 Si1 C35 110.2(3)
C36 Si1 C35 108.0(3)
C33 Si2 C37 113.7(2)
C33 Si2 C38 109.5(2)
C37 Si2 C38 110.0(3)
C33 Si2 C39 110.3(2)
C37 Si2 C39 105.3(3)
C38 Si2 C39 107.8(3)
C2 C1 C5 108.7(5)
C2 C1 Pr1 78.8(3)
C5 C1 Pr1 75.0(2)
C2 C1 H1 125.7
C5 C1 H1 125.7
Pr1 C1 H1 112.8
C1 C2 C3 108.1(5)
C1 C2 Pr1 71.6(3)
C3 C2 Pr1 76.7(3)
C1 C2 H2 126.0
C3 C2 H2 126.0
Pr1 C2 H2 117.6
C2 C3 C4 107.9(5)
C2 C3 Pr1 74.3(3)
C4 C3 Pr1 72.6(2)
C2 C3 H3 126.0
C4 C3 H3 126.0
Pr1 C3 H3 119.0
C5 C4 C3 108.5(4)
C5 C4 Pr1 73.2(2)
C3 C4 Pr1 78.0(3)
C5 C4 H4 125.8
C3 C4 H4 125.8
Pr1 C4 H4 115.2
C4 C5 C1 106.8(4)
C4 C5 C6 125.2(4)
C1 C5 C6 126.0(4)
C4 C5 Pr1 76.8(2)
C1 C5 Pr1 74.5(2)
C6 C5 Pr1 102.2(2)
C5 C6 C7 110.7(4)
C5 C6 C8 110.8(4)
C7 C6 C8 105.3(4)
C5 C6 C9 103.9(3)
C7 C6 C9 113.5(3)
C8 C6 C9 112.8(4)
C6 C7 H7A 109.5
C6 C7 H7B 109.5
H7A C7 H7B 109.5
C6 C7 H7C 109.5
H7A C7 H7C 109.5
H7B C7 H7C 109.5
C6 C8 H8A 109.5
C6 C8 H8B 109.5
H8A C8 H8B 109.5
C6 C8 H8C 109.5
H8A C8 H8C 109.5
H8B C8 H8C 109.5
C21 C9 C10 106.5(3)
C21 C9 C6 126.4(4)
C10 C9 C6 126.1(4)
C21 C9 Pr1 78.6(2)
C10 C9 Pr1 78.4(2)
C6 C9 Pr1 100.9(2)
C11 C10 C15 116.5(4)
C11 C10 C9 134.7(4)
C15 C10 C9 108.8(4)
C11 C10 Pr1 118.9(3)
C15 C10 Pr1 79.4(2)
C9 C10 Pr1 71.3(2)
C12 C11 C10 122.7(4)
C12 C11 H11 118.6
C10 C11 H11 118.6
C11 C12 C13 118.4(4)
C11 C12 C22 123.6(4)
C13 C12 C22 117.8(4)
C14 C13 C12 121.6(4)
C14 C13 H13 119.2
C12 C13 H13 119.2
C13 C14 C15 120.1(4)
C13 C14 H14 119.9
C15 C14 H14 119.9
C14 C15 C16 131.1(4)
C14 C15 C10 120.5(4)
C16 C15 C10 108.2(3)
C14 C15 Pr1 121.3(3)
C16 C15 Pr1 76.5(2)
C10 C15 Pr1 71.5(2)
C17 C16 C15 131.6(4)
C17 C16 C21 120.9(4)
C15 C16 C21 107.3(3)
C17 C16 Pr1 122.7(3)
C15 C16 Pr1 75.3(2)
C21 C16 Pr1 70.8(2)
C18 C17 C16 119.7(4)
C18 C17 H17 120.2
C16 C17 H17 120.2
C17 C18 C19 121.7(4)
C17 C18 H18 119.2
C19 C18 H18 119.2
C20 C19 C18 119.3(4)
C20 C19 C26 121.7(4)
C18 C19 C26 119.0(4)
C19 C20 C21 122.4(4)
C19 C20 H20 118.8
C21 C20 H20 118.8
C9 C21 C20 134.8(4)
C9 C21 C16 109.1(4)
C20 C21 C16 116.0(4)
C9 C21 Pr1 71.5(2)
C20 C21 Pr1 117.0(3)
C16 C21 Pr1 79.9(2)
C25 C22 C24 108.5(4)
C25 C22 C23 109.3(4)
C24 C22 C23 107.6(5)
C25 C22 C12 108.7(4)
C24 C22 C12 112.3(4)
C23 C22 C12 110.3(4)
C22 C23 H23A 109.5
C22 C23 H23B 109.5
H23A C23 H23B 109.5
C22 C23 H23C 109.5
H23A C23 H23C 109.5
H23B C23 H23C 109.5
C22 C24 H24A 109.5
C22 C24 H24B 109.5
H24A C24 H24B 109.5
C22 C24 H24C 109.5
H24A C24 H24C 109.5
H24B C24 H24C 109.5
C22 C25 H25A 109.5
C22 C25 H25B 109.5
H25A C25 H25B 109.5
C22 C25 H25C 109.5
H25A C25 H25C 109.5
H25B C25 H25C 109.5
C29 C26 C19 109.6(4)
C29 C26 C27 109.7(5)
C19 C26 C27 110.0(4)
C29 C26 C28 108.3(5)
C19 C26 C28 112.4(4)
C27 C26 C28 106.7(5)
C26 C27 H27A 109.5
C26 C27 H27B 109.5
H27A C27 H27B 109.5
C26 C27 H27C 109.5
H27A C27 H27C 109.5
H27B C27 H27C 109.5
C26 C28 H28A 109.5
C26 C28 H28B 109.5
H28A C28 H28B 109.5
C26 C28 H28C 109.5
H28A C28 H28C 109.5
H28B C28 H28C 109.5
C26 C29 H29A 109.5
C26 C29 H29B 109.5
H29A C29 H29B 109.5
C26 C29 H29C 109.5
H29A C29 H29C 109.5
H29B C29 H29C 109.5
C32 C31 Si1 125.0(3)
C32 C31 Pr1 73.1(2)
Si1 C31 Pr1 137.5(2)
C32 C31 H31 117.5
Si1 C31 H31 117.5
Pr1 C31 H31 61.1
C31 C32 C33 128.2(4)
C31 C32 Pr1 78.4(3)
C33 C32 Pr1 71.0(2)
C31 C32 H32 115.9
C33 C32 H32 115.9
Pr1 C32 H32 127.1
C32 C33 Si2 119.6(3)
C32 C33 Pr1 79.0(3)
Si2 C33 Pr1 132.9(2)
C32 C33 H33 120.2
Si2 C33 H33 120.2
Pr1 C33 H33 60.8
Si1 C34 H34A 109.5
Si1 C34 H34B 109.5
H34A C34 H34B 109.5
Si1 C34 H34C 109.5
H34A C34 H34C 109.5
H34B C34 H34C 109.5
Si1 C35 H35A 109.5
Si1 C35 H35B 109.5
H35A C35 H35B 109.5
Si1 C35 H35C 109.5
H35A C35 H35C 109.5
H35B C35 H35C 109.5
Si1 C36 H36A 109.5
Si1 C36 H36B 109.5
H36A C36 H36B 109.5
Si1 C36 H36C 109.5
H36A C36 H36C 109.5
H36B C36 H36C 109.5
Si2 C37 H37A 109.5
Si2 C37 H37B 109.5
H37A C37 H37B 109.5
Si2 C37 H37C 109.5
H37A C37 H37C 109.5
H37B C37 H37C 109.5
Si2 C38 H38A 109.5
Si2 C38 H38B 109.5
H38A C38 H38B 109.5
Si2 C38 H38C 109.5
H38A C38 H38C 109.5
H38B C38 H38C 109.5
Si2 C39 H39A 109.5
Si2 C39 H39B 109.5
H39A C39 H39B 109.5
Si2 C39 H39C 109.5
H39A C39 H39C 109.5
H39B C39 H39C 109.5
C44 O40 C41 108.4(4)
C44 O40 Pr1 125.4(3)
C41 O40 Pr1 122.2(3)
O40 C41 C42 104.8(5)
O40 C41 H41A 110.8
C42 C41 H41A 110.8
O40 C41 H41B 110.8
C42 C41 H41B 110.8
H41A C41 H41B 108.9
C41 C42 C43 101.6(5)
C41 C42 H42A 111.5
C43 C42 H42A 111.5
C41 C42 H42B 111.5
C43 C42 H42B 111.5
H42A C42 H42B 109.3
C44 C43 C42 103.3(5)
C44 C43 H43A 111.1
C42 C43 H43A 111.1
C44 C43 H43B 111.1
C42 C43 H43B 111.1
H43A C43 H43B 109.1
O40 C44 C43 105.9(5)
O40 C44 H44A 110.6
C43 C44 H44A 110.6
O40 C44 H44B 110.6
C43 C44 H44B 110.6
H44A C44 H44B 108.7

loop_
_geom_bond_atom_site_label_1
_geom_bond_atom_site_label_2
_geom_bond_distance
Pr1 O40 2.494(3)
Pr1 C33 2.662(4)
Pr1 C1 2.700(4)
Pr1 C5 2.707(4)
Pr1 C9 2.719(4)
Pr1 C4 2.754(4)
Pr1 C32 2.764(4)
Pr1 C2 2.791(4)
Pr1 C21 2.810(4)
Pr1 C10 2.812(4)
Pr1 C3 2.822(5)
Pr1 C31 2.830(4)
Si1 C31 1.843(4)
Si1 C34 1.868(5)
Si1 C36 1.868(6)
Si1 C35 1.871(5)
Si2 C33 1.836(4)
Si2 C37 1.870(5)
Si2 C38 1.874(6)
Si2 C39 1.875(5)
C1 C2 1.405(7)
C1 C5 1.420(6)
C1 H1 0.9500
C2 C3 1.406(8)
C2 H2 0.9500
C3 C4 1.415(7)
C3 H3 0.9500
C4 C5 1.414(6)
C4 H4 0.9500
C5 C6 1.523(6)
C6 C7 1.530(6)
C6 C8 1.545(6)
C6 C9 1.551(6)
C7 H7A 0.9800
C7 H7B 0.9800
C7 H7C 0.9800
C8 H8A 0.9800
C8 H8B 0.9800
C8 H8C 0.9800
C9 C21 1.430(6)
C9 C10 1.450(5)
C10 C11 1.422(6)
C10 C15 1.440(5)
C11 C12 1.381(6)
C11 H11 0.9500
C12 C13 1.422(6)
C12 C22 1.536(6)
C13 C14 1.359(6)
C13 H13 0.9500
C14 C15 1.413(6)
C14 H14 0.9500
C15 C16 1.426(6)
C16 C17 1.404(6)
C16 C21 1.456(5)
C17 C18 1.374(6)
C17 H17 0.9500
C18 C19 1.413(6)
C18 H18 0.9500
C19 C20 1.375(6)
C19 C26 1.525(6)
C20 C21 1.431(6)
C20 H20 0.9500
C22 C25 1.529(7)
C22 C24 1.529(7)
C22 C23 1.534(7)
C23 H23A 0.9800
C23 H23B 0.9800
C23 H23C 0.9800
C24 H24A 0.9800
C24 H24B 0.9800
C24 H24C 0.9800
C25 H25A 0.9800
C25 H25B 0.9800
C25 H25C 0.9800
C26 C29 1.517(8)
C26 C27 1.527(7)
C26 C28 1.532(7)
C27 H27A 0.9800
C27 H27B 0.9800
C27 H27C 0.9800
C28 H28A 0.9800
C28 H28B 0.9800
C28 H28C 0.9800
C29 H29A 0.9800
C29 H29B 0.9800
C29 H29C 0.9800
C31 C32 1.378(6)
C31 H31 0.9500
C32 C33 1.408(6)
C32 H32 0.9500
C33 H33 0.9500
C34 H34A 0.9800
C34 H34B 0.9800
C34 H34C 0.9800
C35 H35A 0.9800
C35 H35B 0.9800
C35 H35C 0.9800
C36 H36A 0.9800
C36 H36B 0.9800
C36 H36C 0.9800
C37 H37A 0.9800
C37 H37B 0.9800
C37 H37C 0.9800
C38 H38A 0.9800
C38 H38B 0.9800
C38 H38C 0.9800
C39 H39A 0.9800
C39 H39B 0.9800
C39 H39C 0.9800
O40 C44 1.453(6)
O40 C41 1.456(6)
C41 C42 1.486(8)
C41 H41A 0.9900
C41 H41B 0.9900
C42 C43 1.514(9)
C42 H42A 0.9900
C42 H42B 0.9900
C43 C44 1.484(8)
C43 H43A 0.9900
C43 H43B 0.9900
C44 H44A 0.9900
C44 H44B 0.9900

loop_
_geom_torsion_atom_site_label_1
_geom_torsion_atom_site_label_2
_geom_torsion_atom_site_label_3
_geom_torsion_atom_site_label_4
_geom_torsion
C5 C1 C2 C3 1.1(5)
Pr1 C1 C2 C3 -68.7(3)
C5 C1 C2 Pr1 69.8(3)
C1 C2 C3 C4 0.0(5)
Pr1 C2 C3 C4 -65.4(3)
C1 C2 C3 Pr1 65.3(3)
C2 C3 C4 C5 -1.0(5)
Pr1 C3 C4 C5 -67.5(3)
C2 C3 C4 Pr1 66.4(3)
C3 C4 C5 C1 1.7(5)
Pr1 C4 C5 C1 -69.1(3)
C3 C4 C5 C6 166.5(4)
Pr1 C4 C5 C6 95.8(4)
C3 C4 C5 Pr1 70.7(3)
C2 C1 C5 C4 -1.7(5)
Pr1 C1 C5 C4 70.7(3)
C2 C1 C5 C6 -166.4(4)
Pr1 C1 C5 C6 -94.0(4)
C2 C1 C5 Pr1 -72.4(3)
C4 C5 C6 C7 41.1(5)
C1 C5 C6 C7 -156.9(4)
Pr1 C5 C6 C7 123.5(3)
C4 C5 C6 C8 157.6(4)
C1 C5 C6 C8 -40.4(6)
Pr1 C5 C6 C8 -120.0(3)
C4 C5 C6 C9 -81.1(5)
C1 C5 C6 C9 80.9(5)
Pr1 C5 C6 C9 1.3(3)
C5 C6 C9 C21 -85.0(5)
C7 C6 C9 C21 154.7(4)
C8 C6 C9 C21 35.0(6)
C5 C6 C9 C10 82.1(5)
C7 C6 C9 C10 -38.2(6)
C8 C6 C9 C10 -157.9(4)
C5 C6 C9 Pr1 -1.3(3)
C7 C6 C9 Pr1 -121.6(3)
C8 C6 C9 Pr1 118.7(3)
C21 C9 C10 C11 -173.3(5)
C6 C9 C10 C11 17.5(8)
Pr1 C9 C10 C11 112.5(5)
C21 C9 C10 C15 2.9(5)
C6 C9 C10 C15 -166.4(4)
Pr1 C9 C10 C15 -71.3(3)
C21 C9 C10 Pr1 74.2(3)
C6 C9 C10 Pr1 -95.0(4)
C15 C10 C11 C12 -1.4(6)
C9 C10 C11 C12 174.5(5)
Pr1 C10 C11 C12 -93.7(4)
C10 C11 C12 C13 2.5(7)
C10 C11 C12 C22 -173.6(4)
C11 C12 C13 C14 -1.0(7)
C22 C12 C13 C14 175.4(4)
C12 C13 C14 C15 -1.5(7)
C13 C14 C15 C16 -171.9(4)
C13 C14 C15 C10 2.6(6)
C13 C14 C15 Pr1 88.5(5)
C11 C10 C15 C14 -1.1(6)
C9 C10 C15 C14 -178.1(4)
Pr1 C10 C15 C14 116.0(4)
C11 C10 C15 C16 174.5(4)
C9 C10 C15 C16 -2.4(5)
Pr1 C10 C15 C16 -68.3(3)
C11 C10 C15 Pr1 -117.1(4)
C9 C10 C15 Pr1 65.9(3)
C14 C15 C16 C17 1.0(8)
C10 C15 C16 C17 -174.0(4)
Pr1 C15 C16 C17 120.9(5)
C14 C15 C16 C21 176.0(4)
C10 C15 C16 C21 1.0(5)
Pr1 C15 C16 C21 -64.0(3)
C14 C15 C16 Pr1 -119.9(5)
C10 C15 C16 Pr1 65.1(3)
C15 C16 C17 C18 175.2(4)
C21 C16 C17 C18 0.8(6)
Pr1 C16 C17 C18 -85.2(5)
C16 C17 C18 C19 0.3(7)
C17 C18 C19 C20 0.1(7)
C17 C18 C19 C26 -178.4(4)
C18 C19 C20 C21 -1.6(7)
C26 C19 C20 C21 176.9(4)
C10 C9 C21 C20 176.0(5)
C6 C9 C21 C20 -14.9(8)
Pr1 C9 C21 C20 -110.0(5)
C10 C9 C21 C16 -2.2(5)
C6 C9 C21 C16 167.0(4)
Pr1 C9 C21 C16 71.8(3)
C10 C9 C21 Pr1 -74.0(3)
C6 C9 C21 Pr1 95.1(4)
C19 C20 C21 C9 -175.5(5)
C19 C20 C21 C16 2.6(6)
C19 C20 C21 Pr1 94.2(4)
C17 C16 C21 C9 176.5(4)
C15 C16 C21 C9 0.8(5)
Pr1 C16 C21 C9 -66.3(3)
C17 C16 C21 C20 -2.1(6)
C15 C16 C21 C20 -177.8(4)
Pr1 C16 C21 C20 115.2(4)
C17 C16 C21 Pr1 -117.3(4)
C15 C16 C21 Pr1 67.0(3)
C11 C12 C22 C25 113.8(5)
C13 C12 C22 C25 -62.4(6)
C11 C12 C22 C24 -6.2(7)
C13 C12 C22 C24 177.6(4)
C11 C12 C22 C23 -126.3(5)
C13 C12 C22 C23 57.5(6)
C20 C19 C26 C29 114.8(5)
C18 C19 C26 C29 -66.6(6)
C20 C19 C26 C27 -124.5(5)
C18 C19 C26 C27 54.1(6)
C20 C19 C26 C28 -5.7(7)
C18 C19 C26 C28 172.8(5)
C34 Si1 C31 C32 10.4(5)
C36 Si1 C31 C32 -106.2(4)
C35 Si1 C31 C32 134.5(4)
C34 Si1 C31 Pr1 -93.4(4)
C36 Si1 C31 Pr1 149.9(3)
C35 Si1 C31 Pr1 30.6(4)
Si1 C31 C32 C33 169.1(4)
Pr1 C31 C32 C33 -54.2(4)
Si1 C31 C32 Pr1 -136.7(4)
C31 C32 C33 Si2 -169.4(4)
Pr1 C32 C33 Si2 133.5(3)
C31 C32 C33 Pr1 57.2(5)
C37 Si2 C33 C32 -162.4(4)
C38 Si2 C33 C32 -38.8(4)
C39 Si2 C33 C32 79.7(4)
C37 Si2 C33 Pr1 -59.1(4)
C38 Si2 C33 Pr1 64.5(3)
C39 Si2 C33 Pr1 -177.1(3)
C44 O40 C41 C42 -20.4(6)
Pr1 O40 C41 C42 138.3(4)
O40 C41 C42 C43 36.4(6)
C41 C42 C43 C44 -39.0(7)
C41 O40 C44 C43 -4.6(6)
Pr1 O40 C44 C43 -162.5(4)
C42 C43 C44 O40 27.2(7)
